data_7720533
loop_
_publ_author_name
'Pokharel, Uttam R.'
'Fronczek, Frank R.'
'Maverick, Andrew W.'

_publ_section_title
;
 Discrete and polymeric supramolecular complexes assembled from
 Cu<sup>2+</sup> and isomeric xylylenebis(pyridyltriazoles).
;
_journal_issue 3
_journal_name_full 'Dalton transactions (Cambridge, England : 2003)'
_journal_page_first 1259
_journal_page_last 1273
_journal_paper_doi 10.1039/d5dt02551f
_journal_volume 55
_journal_year 2026
_chemical_formula_moiety 'C66 H54 Cu2 N24, 2(B F4), 2(P F6), 4(C3 H7 N O), 2(H2 O)'
_chemical_formula_sum 'C78 H86 B2 Cu2 F20 N28 O6 P2'
_chemical_formula_weight 2102.39
_space_group_IT_number 2
_space_group_name_Hall '-P 1'
_space_group_name_H-M_alt 'P -1'
_symmetry_cell_setting triclinic
_symmetry_space_group_name_Hall '-P 1'
_symmetry_space_group_name_H-M 'P -1'
_atom_sites_solution_hydrogens geom
_atom_sites_solution_primary direct
_atom_sites_solution_secondary difmap
_audit_creation_method SHELXL-97
_audit_update_record
;
2024-02-18 deposited with the CCDC.	2025-12-17 downloaded from the CCDC.
;
_cell_angle_alpha 93.867(3)
_cell_angle_beta 106.120(3)
_cell_angle_gamma 114.674(3)
_cell_formula_units_Z 1
_cell_length_a 12.6125(8)
_cell_length_b 13.4244(9)
_cell_length_c 15.4304(10)
_cell_measurement_reflns_used 9479
_cell_measurement_temperature 90.0(5)
_cell_measurement_theta_max 64.98
_cell_measurement_theta_min 3.71
_cell_volume 2229.9(3)
_computing_cell_refinement 'Bruker SAINT'
_computing_data_collection 'Bruker APEX2'
_computing_data_reduction 'Bruker SAINT'
_computing_molecular_graphics 'ORTEP-3 for Windows (Farrugia, 1997)'
_computing_publication_material 'SHELXL-97 (Sheldrick, 2008)'
_computing_structure_refinement 'SHELXL-97 (Sheldrick, 2008)'
_computing_structure_solution 'SHELXS-97 (Sheldrick, 2008)'
_diffrn_ambient_temperature 90.0(5)
_diffrn_measured_fraction_theta_full 0.975
_diffrn_measured_fraction_theta_max 0.975
_diffrn_measurement_device_type 'Bruker Kappa APEX-II DUO'
_diffrn_measurement_method '\f and \w scans'
_diffrn_radiation_monochromator 'QUAZAR multilayer optics'
_diffrn_radiation_source 'I\mS microfocus'
_diffrn_radiation_type CuK\a
_diffrn_radiation_wavelength 1.54184
_diffrn_reflns_av_R_equivalents 0.0207
_diffrn_reflns_av_sigmaI/netI 0.0309
_diffrn_reflns_limit_h_max 14
_diffrn_reflns_limit_h_min -14
_diffrn_reflns_limit_k_max 3
_diffrn_reflns_limit_k_min -15
_diffrn_reflns_limit_l_max 18
_diffrn_reflns_limit_l_min -17
_diffrn_reflns_number 12978
_diffrn_reflns_theta_full 65.01
_diffrn_reflns_theta_max 65.01
_diffrn_reflns_theta_min 3.71
_exptl_absorpt_coefficient_mu 1.905
_exptl_absorpt_correction_T_max 0.9108
_exptl_absorpt_correction_T_min 0.6176
_exptl_absorpt_correction_type multi-scan
_exptl_absorpt_process_details 'SADABS (Sheldrick, 2004)'
_exptl_crystal_colour blue
_exptl_crystal_density_diffrn 1.566
_exptl_crystal_density_method 'not measured'
_exptl_crystal_description plate
_exptl_crystal_F_000 1076
_exptl_crystal_size_max 0.28
_exptl_crystal_size_mid 0.14
_exptl_crystal_size_min 0.05
_refine_diff_density_max 1.435
_refine_diff_density_min -1.330
_refine_diff_density_rms 0.090
_refine_ls_extinction_method none
_refine_ls_goodness_of_fit_ref 1.015
_refine_ls_hydrogen_treatment mixed
_refine_ls_matrix_type full
_refine_ls_number_parameters 635
_refine_ls_number_reflns 7396
_refine_ls_number_restraints 2
_refine_ls_restrained_S_all 1.014
_refine_ls_R_factor_all 0.0675
_refine_ls_R_factor_gt 0.0623
_refine_ls_shift/su_max 0.000
_refine_ls_shift/su_mean 0.000
_refine_ls_structure_factor_coef Fsqd
_refine_ls_weighting_details 'calc w=1/[\s^2^(Fo^2^)+(0.0844P)^2^+6.4635P] where P=(Fo^2^+2Fc^2^)/3'
_refine_ls_weighting_scheme calc
_refine_ls_wR_factor_gt 0.1628
_refine_ls_wR_factor_ref 0.1666
_reflns_number_gt 6626
_reflns_number_total 7396
_reflns_threshold_expression I>2\s(I)
_cod_data_source_file d5dt02551f1.cif
_cod_data_source_block Compound11
_cod_depositor_comments
;
The following automatic conversions were performed:

data item '_symmetry_cell_setting' value 'Triclinic' was changed to
'triclinic' in accordance with the
/home/data/users/saulius/crontab/automatic-downloads/current/RSC/lib/dictionaries/cif_core.dic
dictionary named 'cif_core.dic' version 2.4.2 last updated on
2011-04-26.

Automatic conversion script
Id: cif_fix_values 8170 2020-07-09 18:12:32Z antanas 
;
_cod_original_sg_symbol_Hall '-P 1 '
_cod_original_sg_symbol_H-M 'P -1   '
_cod_database_code 7720533

loop_
_symmetry_equiv_pos_as_xyz
'x, y, z'
'-x, -y, -z'

loop_
_atom_site_label
_atom_site_type_symbol
_atom_site_fract_x
_atom_site_fract_y
_atom_site_fract_z
_atom_site_U_iso_or_equiv
_atom_site_adp_type
_atom_site_occupancy
_atom_site_symmetry_multiplicity
_atom_site_calc_flag
_atom_site_refinement_flags
_atom_site_disorder_assembly
_atom_site_disorder_group
Cu1 Cu 0.25025(4) 0.46130(4) 0.30341(3) 0.02254(16) Uani 1 1 d . . .
N1 N 0.0913(3) 0.3333(3) 0.2139(2) 0.0291(7) Uani 1 1 d . . .
N2 N 0.3236(3) 0.3695(2) 0.2284(2) 0.0246(6) Uani 1 1 d . . .
N3 N 0.4273(3) 0.3665(3) 0.2305(2) 0.0267(7) Uani 1 1 d . . .
N4 N 0.3948(3) 0.2764(3) 0.1662(2) 0.0268(7) Uani 1 1 d . . .
N5 N 0.8742(3) 0.3374(2) 0.5537(2) 0.0238(6) Uani 1 1 d . . .
N6 N 0.8905(3) 0.4432(2) 0.5729(2) 0.0255(6) Uani 1 1 d . . .
N7 N 0.8585(3) 0.4519(2) 0.6463(2) 0.0247(6) Uani 1 1 d . . .
N8 N 0.7418(3) 0.4192(2) 0.7758(2) 0.0239(6) Uani 1 1 d . . .
N9 N 0.2454(3) 0.3822(2) 0.4147(2) 0.0239(6) Uani 1 1 d . . .
N10 N 0.3989(3) 0.5807(2) 0.4043(2) 0.0216(6) Uani 1 1 d . . .
N11 N 0.4762(3) 0.6844(2) 0.4074(2) 0.0223(6) Uani 1 1 d . . .
N12 N 0.5293(3) 0.7341(2) 0.4973(2) 0.0234(6) Uani 1 1 d . . .
C1 C -0.0228(4) 0.3155(3) 0.2136(3) 0.0378(9) Uani 1 1 d . . .
H1 H -0.0289 0.3647 0.2571 0.045 Uiso 1 1 calc R . .
C2 C -0.1303(4) 0.2292(4) 0.1527(3) 0.0431(11) Uani 1 1 d . . .
H2 H -0.2089 0.2182 0.1548 0.052 Uiso 1 1 calc R . .
C3 C -0.1211(4) 0.1589(3) 0.0887(3) 0.0418(10) Uani 1 1 d . . .
H3 H -0.1939 0.1001 0.0447 0.050 Uiso 1 1 calc R . .
C4 C -0.0055(4) 0.1748(3) 0.0889(3) 0.0354(9) Uani 1 1 d . . .
H4 H 0.0021 0.1265 0.0457 0.043 Uiso 1 1 calc R . .
C5 C 0.0996(3) 0.2624(3) 0.1532(3) 0.0290(8) Uani 1 1 d . . .
C6 C 0.2260(3) 0.2824(3) 0.1629(2) 0.0255(7) Uani 1 1 d . . .
C7 C 0.2711(3) 0.2219(3) 0.1224(3) 0.0282(8) Uani 1 1 d . . .
H7 H 0.2256 0.1566 0.0744 0.034 Uiso 1 1 calc R . .
C8 C 0.4886(4) 0.2493(4) 0.1453(3) 0.0333(9) Uani 1 1 d . . .
H8A H 0.5251 0.2991 0.1060 0.040 Uiso 1 1 calc R . .
H8B H 0.4474 0.1711 0.1100 0.040 Uiso 1 1 calc R . .
C9 C 0.5912(3) 0.2627(3) 0.2312(3) 0.0280(8) Uani 1 1 d . . .
C10 C 0.5861(3) 0.1717(3) 0.2701(3) 0.0311(8) Uani 1 1 d . . .
H10 H 0.5155 0.1008 0.2446 0.037 Uiso 1 1 calc R . .
C11 C 0.6842(3) 0.1834(3) 0.3468(3) 0.0305(8) Uani 1 1 d . . .
H11 H 0.6798 0.1204 0.3730 0.037 Uiso 1 1 calc R . .
C12 C 0.7876(3) 0.2863(3) 0.3845(3) 0.0254(7) Uani 1 1 d . . .
C13 C 0.7922(3) 0.3784(3) 0.3459(3) 0.0289(8) Uani 1 1 d . . .
H13 H 0.8620 0.4498 0.3720 0.035 Uiso 1 1 calc R . .
C14 C 0.6948(3) 0.3658(3) 0.2693(3) 0.0296(8) Uani 1 1 d . . .
H14 H 0.6991 0.4285 0.2426 0.036 Uiso 1 1 calc R . .
C15 C 0.8926(3) 0.3004(3) 0.4696(3) 0.0265(8) Uani 1 1 d . . .
H15A H 0.8961 0.2282 0.4714 0.032 Uiso 1 1 calc R . .
H15B H 0.9724 0.3565 0.4665 0.032 Uiso 1 1 calc R . .
C16 C 0.8308(3) 0.2777(3) 0.6134(3) 0.0261(8) Uani 1 1 d . . .
H16 H 0.8117 0.2015 0.6145 0.031 Uiso 1 1 calc R . .
C17 C 0.8201(3) 0.3517(3) 0.6730(3) 0.0248(7) Uani 1 1 d . . .
C18 C 0.7719(3) 0.3386(3) 0.7501(3) 0.0259(7) Uani 1 1 d . . .
C19 C 0.7551(3) 0.2478(3) 0.7925(3) 0.0300(8) Uani 1 1 d . . .
H19 H 0.7797 0.1940 0.7748 0.036 Uiso 1 1 calc R . .
C20 C 0.7020(4) 0.2365(3) 0.8611(3) 0.0342(9) Uani 1 1 d . . .
H20 H 0.6874 0.1739 0.8897 0.041 Uiso 1 1 calc R . .
C21 C 0.6705(4) 0.3181(4) 0.8869(3) 0.0344(9) Uani 1 1 d . . .
H21 H 0.6348 0.3126 0.9342 0.041 Uiso 1 1 calc R . .
C22 C 0.6914(3) 0.4081(3) 0.8434(3) 0.0292(8) Uani 1 1 d . . .
H22 H 0.6696 0.4639 0.8617 0.035 Uiso 1 1 calc R . .
C23 C 0.1675(3) 0.2761(3) 0.4132(3) 0.0299(8) Uani 1 1 d . . .
H23 H 0.1165 0.2260 0.3553 0.036 Uiso 1 1 calc R . .
C24 C 0.1591(4) 0.2374(3) 0.4930(3) 0.0354(9) Uani 1 1 d . . .
H24 H 0.1032 0.1620 0.4897 0.042 Uiso 1 1 calc R . .
C25 C 0.2327(4) 0.3096(3) 0.5778(3) 0.0365(9) Uani 1 1 d . . .
H25 H 0.2267 0.2848 0.6332 0.044 Uiso 1 1 calc R . .
C26 C 0.3158(4) 0.4190(3) 0.5808(3) 0.0294(8) Uani 1 1 d . . .
H26 H 0.3688 0.4698 0.6380 0.035 Uiso 1 1 calc R . .
C27 C 0.3191(3) 0.4516(3) 0.4980(3) 0.0246(7) Uani 1 1 d . . .
C28 C 0.4024(3) 0.5641(3) 0.4908(2) 0.0214(7) Uani 1 1 d . . .
C29 C 0.4859(3) 0.6630(3) 0.5511(2) 0.0244(7) Uani 1 1 d . . .
H29 H 0.5085 0.6785 0.6164 0.029 Uiso 1 1 calc R . .
C30 C 0.6195(3) 0.8543(3) 0.5245(3) 0.0290(8) Uani 1 1 d . . .
H30A H 0.6745 0.8702 0.4869 0.035 Uiso 1 1 calc R . .
H30B H 0.6717 0.8716 0.5900 0.035 Uiso 1 1 calc R . .
C31 C 0.5564(3) 0.9291(3) 0.5119(3) 0.0247(7) Uani 1 1 d . . .
C32 C 0.5686(3) 1.0001(3) 0.5875(3) 0.0275(8) Uani 1 1 d . . .
H32 H 0.6153 1.0006 0.6477 0.033 Uiso 1 1 calc R . .
C33 C 0.4871(3) 0.9292(3) 0.4243(3) 0.0280(8) Uani 1 1 d . . .
H33 H 0.4778 0.8806 0.3720 0.034 Uiso 1 1 calc R . .
B1 B 0.1561(4) -0.0037(4) 0.2114(4) 0.0360(10) Uani 1 1 d . . .
F1 F 0.1220(2) -0.0900(2) 0.25923(19) 0.0456(6) Uani 1 1 d . . .
F2 F 0.0624(2) -0.0274(2) 0.12863(18) 0.0494(6) Uani 1 1 d . . .
F3 F 0.1787(3) 0.0938(2) 0.26712(18) 0.0503(7) Uani 1 1 d . . .
F4 F 0.2633(2) 0.0090(2) 0.1940(2) 0.0506(7) Uani 1 1 d . . .
P1 P 0.5000 0.0000 0.0000 0.0323(3) Uani 1 2 d S . .
F5 F 0.5990(2) -0.0012(2) -0.04450(17) 0.0414(6) Uani 1 1 d . . .
F6 F 0.5597(2) 0.1329(2) 0.01138(18) 0.0432(6) Uani 1 1 d . . .
F7 F 0.4088(2) -0.0159(2) -0.09985(18) 0.0495(6) Uani 1 1 d . . .
P2 P 0.5000 0.5000 0.0000 0.0381(4) Uani 1 2 d S . .
F8 F 0.3883(3) 0.4101(3) 0.0237(2) 0.0659(9) Uani 1 1 d . . .
F9 F 0.4370(6) 0.4518(5) -0.1033(3) 0.183(4) Uani 1 1 d . . .
F10 F 0.5616(7) 0.4242(6) 0.0096(6) 0.197(4) Uani 1 1 d . . .
O1 O 0.1228(3) 0.3741(3) 0.7183(3) 0.0578(9) Uani 1 1 d . . .
N13 N 0.0927(4) 0.3799(4) 0.8571(3) 0.0498(10) Uani 1 1 d . . .
C34 C 0.1049(4) 0.3329(4) 0.7848(4) 0.0499(12) Uani 1 1 d . . .
H34 H 0.0993 0.2600 0.7842 0.060 Uiso 1 1 calc R . .
C35 C 0.1085(5) 0.4915(4) 0.8662(4) 0.0600(14) Uani 1 1 d . . .
H35A H 0.1886 0.5415 0.9134 0.090 Uiso 1 1 calc R . .
H35B H 0.0417 0.4955 0.8845 0.090 Uiso 1 1 calc R . .
H35C H 0.1062 0.5145 0.8071 0.090 Uiso 1 1 calc R . .
C36 C 0.0766(5) 0.3250(5) 0.9332(4) 0.0624(14) Uani 1 1 d . . .
H36A H 0.0527 0.2453 0.9141 0.094 Uiso 1 1 calc R . .
H36B H 0.0115 0.3325 0.9517 0.094 Uiso 1 1 calc R . .
H36C H 0.1545 0.3598 0.9854 0.094 Uiso 1 1 calc R . .
O2 O 0.9169(3) 0.9752(4) 0.3690(3) 0.0713(11) Uani 1 1 d . . .
N14 N 0.7685(3) 0.8946(3) 0.2260(3) 0.0446(9) Uani 1 1 d . . .
C37 C 0.8844(4) 0.9478(4) 0.2840(4) 0.0532(12) Uani 1 1 d . . .
H37 H 0.9484 0.9666 0.2578 0.064 Uiso 1 1 calc R . .
C38 C 0.6639(5) 0.8639(7) 0.2580(5) 0.081(2) Uani 1 1 d . . .
H38A H 0.6180 0.7820 0.2466 0.122 Uiso 1 1 calc R . .
H38B H 0.6093 0.8938 0.2249 0.122 Uiso 1 1 calc R . .
H38C H 0.6936 0.8950 0.3244 0.122 Uiso 1 1 calc R . .
C39 C 0.7446(6) 0.8603(5) 0.1273(4) 0.0616(14) Uani 1 1 d . . .
H39A H 0.8234 0.8901 0.1153 0.092 Uiso 1 1 calc R . .
H39B H 0.6913 0.8897 0.0912 0.092 Uiso 1 1 calc R . .
H39C H 0.7034 0.7783 0.1094 0.092 Uiso 1 1 calc R . .
O1W O 0.8643(3) 1.0529(3) 0.5180(2) 0.0422(7) Uani 1 1 d D . .
H1W H 0.868(6) 1.024(5) 0.469(3) 0.063 Uiso 1 1 d D . .
H2W H 0.920(4) 1.053(5) 0.564(3) 0.063 Uiso 1 1 d D . .

loop_
_atom_site_aniso_label
_atom_site_aniso_U_11
_atom_site_aniso_U_22
_atom_site_aniso_U_33
_atom_site_aniso_U_23
_atom_site_aniso_U_13
_atom_site_aniso_U_12
Cu1 0.0171(3) 0.0196(3) 0.0266(3) 0.0008(2) 0.0046(2) 0.0067(2)
N1 0.0216(15) 0.0249(15) 0.0354(17) -0.0010(13) 0.0052(13) 0.0094(13)
N2 0.0212(15) 0.0253(15) 0.0269(16) 0.0032(12) 0.0062(12) 0.0118(12)
N3 0.0266(16) 0.0305(16) 0.0250(15) 0.0039(13) 0.0088(13) 0.0150(13)
N4 0.0261(16) 0.0295(16) 0.0264(16) 0.0031(13) 0.0085(13) 0.0150(13)
N5 0.0160(13) 0.0235(15) 0.0325(16) 0.0057(12) 0.0069(12) 0.0102(12)
N6 0.0201(14) 0.0219(15) 0.0342(17) 0.0039(12) 0.0097(13) 0.0091(12)
N7 0.0198(14) 0.0213(14) 0.0300(16) 0.0024(12) 0.0058(12) 0.0087(12)
N8 0.0199(14) 0.0263(15) 0.0228(15) 0.0039(12) 0.0041(12) 0.0101(12)
N9 0.0198(14) 0.0210(14) 0.0340(17) 0.0048(12) 0.0105(13) 0.0114(12)
N10 0.0180(14) 0.0188(14) 0.0277(15) 0.0033(11) 0.0080(12) 0.0080(11)
N11 0.0186(14) 0.0179(14) 0.0277(16) 0.0021(12) 0.0071(12) 0.0068(11)
N12 0.0194(14) 0.0190(14) 0.0283(16) 0.0003(12) 0.0033(12) 0.0092(12)
C1 0.025(2) 0.034(2) 0.051(3) -0.0026(18) 0.0099(18) 0.0137(17)
C2 0.024(2) 0.038(2) 0.061(3) -0.001(2) 0.008(2) 0.0140(18)
C3 0.024(2) 0.031(2) 0.054(3) -0.0043(19) -0.0014(19) 0.0086(17)
C4 0.028(2) 0.027(2) 0.042(2) -0.0021(17) 0.0016(17) 0.0110(16)
C5 0.0260(19) 0.0262(19) 0.032(2) 0.0026(15) 0.0057(16) 0.0127(15)
C6 0.0261(18) 0.0238(18) 0.0232(18) 0.0014(14) 0.0045(14) 0.0113(15)
C7 0.0285(19) 0.0253(18) 0.0274(19) 0.0004(15) 0.0070(15) 0.0113(15)
C8 0.033(2) 0.043(2) 0.031(2) 0.0024(17) 0.0130(17) 0.0233(18)
C9 0.0283(19) 0.035(2) 0.0298(19) 0.0050(16) 0.0158(16) 0.0191(16)
C10 0.0253(18) 0.0267(19) 0.038(2) 0.0012(16) 0.0096(16) 0.0106(15)
C11 0.0296(19) 0.0253(19) 0.040(2) 0.0089(16) 0.0131(17) 0.0141(16)
C12 0.0225(17) 0.0281(18) 0.034(2) 0.0072(15) 0.0150(15) 0.0152(15)
C13 0.0218(18) 0.0253(18) 0.041(2) 0.0072(16) 0.0141(16) 0.0097(15)
C14 0.0308(19) 0.0302(19) 0.038(2) 0.0131(16) 0.0169(17) 0.0184(16)
C15 0.0204(17) 0.0268(18) 0.037(2) 0.0052(15) 0.0129(15) 0.0127(14)
C16 0.0212(17) 0.0234(17) 0.036(2) 0.0093(15) 0.0101(15) 0.0118(14)
C17 0.0192(16) 0.0246(18) 0.0312(19) 0.0068(14) 0.0067(14) 0.0114(14)
C18 0.0205(17) 0.0262(18) 0.0281(19) 0.0042(14) 0.0028(14) 0.0117(14)
C19 0.0255(18) 0.0289(19) 0.035(2) 0.0079(16) 0.0072(16) 0.0135(16)
C20 0.032(2) 0.033(2) 0.035(2) 0.0137(17) 0.0072(17) 0.0136(17)
C21 0.033(2) 0.042(2) 0.031(2) 0.0109(17) 0.0130(17) 0.0169(18)
C22 0.0253(18) 0.034(2) 0.0262(19) 0.0025(15) 0.0067(15) 0.0131(16)
C23 0.0210(18) 0.0218(18) 0.049(2) 0.0063(16) 0.0122(17) 0.0115(15)
C24 0.0267(19) 0.0260(19) 0.063(3) 0.0171(19) 0.0221(19) 0.0155(16)
C25 0.039(2) 0.036(2) 0.053(3) 0.024(2) 0.027(2) 0.0241(19)
C26 0.032(2) 0.0302(19) 0.035(2) 0.0109(16) 0.0155(17) 0.0199(16)
C27 0.0203(17) 0.0215(17) 0.037(2) 0.0067(15) 0.0114(15) 0.0130(14)
C28 0.0188(16) 0.0217(17) 0.0278(18) 0.0051(14) 0.0079(14) 0.0130(14)
C29 0.0255(18) 0.0245(17) 0.0256(18) 0.0043(14) 0.0066(15) 0.0150(15)
C30 0.0195(17) 0.0174(17) 0.041(2) -0.0012(15) 0.0023(15) 0.0059(14)
C31 0.0148(16) 0.0173(16) 0.038(2) 0.0043(14) 0.0074(15) 0.0046(13)
C32 0.0227(18) 0.0248(18) 0.0301(19) 0.0044(15) 0.0035(15) 0.0099(15)
C33 0.0270(18) 0.0233(18) 0.033(2) 0.0019(15) 0.0094(16) 0.0115(15)
B1 0.034(2) 0.035(2) 0.048(3) 0.013(2) 0.017(2) 0.022(2)
F1 0.0422(14) 0.0458(14) 0.0651(17) 0.0260(13) 0.0262(13) 0.0277(12)
F2 0.0471(15) 0.0509(15) 0.0479(15) 0.0034(12) 0.0048(12) 0.0284(13)
F3 0.0707(18) 0.0403(14) 0.0416(14) 0.0072(11) 0.0162(13) 0.0288(13)
F4 0.0425(14) 0.0594(16) 0.0703(18) 0.0336(14) 0.0292(13) 0.0324(13)
P1 0.0276(7) 0.0320(7) 0.0356(8) 0.0031(6) 0.0122(6) 0.0118(6)
F5 0.0328(12) 0.0365(13) 0.0486(14) -0.0010(11) 0.0177(11) 0.0090(10)
F6 0.0480(14) 0.0329(13) 0.0535(15) 0.0071(11) 0.0289(12) 0.0155(11)
F7 0.0468(15) 0.0577(16) 0.0392(14) 0.0050(12) 0.0098(12) 0.0230(13)
P2 0.0409(8) 0.0397(8) 0.0449(9) 0.0144(7) 0.0236(7) 0.0219(7)
F8 0.0480(16) 0.076(2) 0.0662(19) 0.0348(17) 0.0249(15) 0.0155(15)
F9 0.148(5) 0.179(5) 0.049(2) 0.003(3) 0.029(3) -0.078(4)
F10 0.304(8) 0.214(6) 0.359(9) 0.242(7) 0.301(8) 0.234(7)
O1 0.049(2) 0.061(2) 0.058(2) 0.0098(18) 0.0217(17) 0.0184(17)
N13 0.041(2) 0.057(2) 0.047(2) 0.0167(19) 0.0109(18) 0.0190(19)
C34 0.037(2) 0.045(3) 0.061(3) 0.017(2) 0.010(2) 0.015(2)
C35 0.057(3) 0.048(3) 0.064(3) 0.016(3) 0.015(3) 0.017(2)
C36 0.053(3) 0.070(4) 0.060(3) 0.025(3) 0.014(3) 0.026(3)
O2 0.048(2) 0.103(3) 0.055(2) -0.007(2) 0.0104(18) 0.034(2)
N14 0.0336(19) 0.043(2) 0.047(2) 0.0093(17) 0.0026(16) 0.0154(16)
C37 0.037(2) 0.060(3) 0.053(3) -0.005(2) 0.012(2) 0.018(2)
C38 0.037(3) 0.118(6) 0.080(4) 0.056(4) 0.018(3) 0.022(3)
C39 0.066(3) 0.059(3) 0.053(3) 0.001(2) -0.001(3) 0.037(3)
O1W 0.0349(16) 0.0379(16) 0.055(2) 0.0133(15) 0.0157(15) 0.0167(13)

loop_
_atom_type_symbol
_atom_type_description
_atom_type_scat_dispersion_real
_atom_type_scat_dispersion_imag
_atom_type_scat_source
C C 0.0181 0.0091 'International Tables Vol C Tables 4.2.6.8 and 6.1.1.4'
H H 0.0000 0.0000 'International Tables Vol C Tables 4.2.6.8 and 6.1.1.4'
F F 0.0727 0.0534 'International Tables Vol C Tables 4.2.6.8 and 6.1.1.4'
P P 0.2955 0.4335 'International Tables Vol C Tables 4.2.6.8 and 6.1.1.4'
Cu Cu -1.9646 0.5888 'International Tables Vol C Tables 4.2.6.8 and 6.1.1.4'
N N 0.0311 0.0180 'International Tables Vol C Tables 4.2.6.8 and 6.1.1.4'
O O 0.0492 0.0322 'International Tables Vol C Tables 4.2.6.8 and 6.1.1.4'
B B 0.0090 0.0039 'International Tables Vol C Tables 4.2.6.8 and 6.1.1.4'

loop_
_geom_angle_atom_site_label_1
_geom_angle_atom_site_label_2
_geom_angle_atom_site_label_3
_geom_angle
_geom_angle_site_symmetry_1
_geom_angle_site_symmetry_3
_geom_angle_publ_flag
N10 Cu1 N1 172.89(13) . . ?
N10 Cu1 N8 88.75(12) . 2_666 ?
N1 Cu1 N8 96.67(12) . 2_666 ?
N10 Cu1 N9 79.14(11) . . ?
N1 Cu1 N9 94.41(12) . . ?
N8 Cu1 N9 160.86(12) 2_666 . ?
N10 Cu1 N2 105.89(11) . . ?
N1 Cu1 N2 77.97(11) . . ?
N8 Cu1 N2 98.26(11) 2_666 . ?
N9 Cu1 N2 99.28(11) . . ?
N10 Cu1 N7 84.08(11) . 2_666 ?
N1 Cu1 N7 92.72(11) . 2_666 ?
N8 Cu1 N7 76.12(11) 2_666 2_666 ?
N9 Cu1 N7 87.83(11) . 2_666 ?
N2 Cu1 N7 168.62(10) . 2_666 ?
C5 N1 C1 118.5(3) . . ?
C5 N1 Cu1 118.8(2) . . ?
C1 N1 Cu1 122.7(3) . . ?
N3 N2 C6 109.6(3) . . ?
N3 N2 Cu1 141.6(2) . . ?
C6 N2 Cu1 108.6(2) . . ?
N2 N3 N4 106.3(3) . . ?
N3 N4 C7 111.7(3) . . ?
N3 N4 C8 121.7(3) . . ?
C7 N4 C8 126.5(3) . . ?
C16 N5 N6 111.5(3) . . ?
C16 N5 C15 129.6(3) . . ?
N6 N5 C15 118.6(3) . . ?
N7 N6 N5 106.6(3) . . ?
N6 N7 C17 109.5(3) . . ?
N6 N7 Cu1 136.1(2) . 2_666 ?
C17 N7 Cu1 104.7(2) . 2_666 ?
C22 N8 C18 118.2(3) . . ?
C22 N8 Cu1 122.8(2) . 2_666 ?
C18 N8 Cu1 118.3(2) . 2_666 ?
C23 N9 C27 117.9(3) . . ?
C23 N9 Cu1 127.2(3) . . ?
C27 N9 Cu1 114.3(2) . . ?
N11 N10 C28 110.5(3) . . ?
N11 N10 Cu1 132.8(2) . . ?
C28 N10 Cu1 114.1(2) . . ?
N10 N11 N12 105.4(3) . . ?
N11 N12 C29 111.9(3) . . ?
N11 N12 C30 119.1(3) . . ?
C29 N12 C30 128.9(3) . . ?
N1 C1 C2 122.6(4) . . ?
N1 C1 H1 118.7 . . ?
C2 C1 H1 118.7 . . ?
C1 C2 C3 118.5(4) . . ?
C1 C2 H2 120.7 . . ?
C3 C2 H2 120.7 . . ?
C2 C3 C4 119.6(4) . . ?
C2 C3 H3 120.2 . . ?
C4 C3 H3 120.2 . . ?
C3 C4 C5 119.1(4) . . ?
C3 C4 H4 120.4 . . ?
C5 C4 H4 120.4 . . ?
N1 C5 C4 121.6(3) . . ?
N1 C5 C6 114.9(3) . . ?
C4 C5 C6 123.5(3) . . ?
N2 C6 C7 108.1(3) . . ?
N2 C6 C5 119.6(3) . . ?
C7 C6 C5 132.0(3) . . ?
N4 C7 C6 104.3(3) . . ?
N4 C7 H7 127.8 . . ?
C6 C7 H7 127.8 . . ?
N4 C8 C9 112.7(3) . . ?
N4 C8 H8A 109.1 . . ?
C9 C8 H8A 109.1 . . ?
N4 C8 H8B 109.1 . . ?
C9 C8 H8B 109.1 . . ?
H8A C8 H8B 107.8 . . ?
C10 C9 C14 119.1(4) . . ?
C10 C9 C8 120.8(4) . . ?
C14 C9 C8 120.0(3) . . ?
C9 C10 C11 120.5(4) . . ?
C9 C10 H10 119.7 . . ?
C11 C10 H10 119.7 . . ?
C12 C11 C10 120.3(3) . . ?
C12 C11 H11 119.9 . . ?
C10 C11 H11 119.9 . . ?
C11 C12 C13 119.3(3) . . ?
C11 C12 C15 120.6(3) . . ?
C13 C12 C15 120.1(3) . . ?
C14 C13 C12 120.0(3) . . ?
C14 C13 H13 120.0 . . ?
C12 C13 H13 120.0 . . ?
C9 C14 C13 120.8(3) . . ?
C9 C14 H14 119.6 . . ?
C13 C14 H14 119.6 . . ?
N5 C15 C12 110.5(3) . . ?
N5 C15 H15A 109.6 . . ?
C12 C15 H15A 109.6 . . ?
N5 C15 H15B 109.6 . . ?
C12 C15 H15B 109.6 . . ?
H15A C15 H15B 108.1 . . ?
N5 C16 C17 104.7(3) . . ?
N5 C16 H16 127.7 . . ?
C17 C16 H16 127.7 . . ?
N7 C17 C16 107.8(3) . . ?
N7 C17 C18 119.5(3) . . ?
C16 C17 C18 132.6(3) . . ?
N8 C18 C19 122.0(3) . . ?
N8 C18 C17 115.9(3) . . ?
C19 C18 C17 122.1(3) . . ?
C20 C19 C18 119.4(4) . . ?
C20 C19 H19 120.3 . . ?
C18 C19 H19 120.3 . . ?
C21 C20 C19 118.7(4) . . ?
C21 C20 H20 120.7 . . ?
C19 C20 H20 120.7 . . ?
C20 C21 C22 119.5(4) . . ?
C20 C21 H21 120.2 . . ?
C22 C21 H21 120.2 . . ?
N8 C22 C21 122.2(4) . . ?
N8 C22 H22 118.9 . . ?
C21 C22 H22 118.9 . . ?
N9 C23 C24 122.3(4) . . ?
N9 C23 H23 118.9 . . ?
C24 C23 H23 118.9 . . ?
C23 C24 C25 119.4(4) . . ?
C23 C24 H24 120.3 . . ?
C25 C24 H24 120.3 . . ?
C24 C25 C26 119.2(4) . . ?
C24 C25 H25 120.4 . . ?
C26 C25 H25 120.4 . . ?
C27 C26 C25 118.1(4) . . ?
C27 C26 H26 121.0 . . ?
C25 C26 H26 121.0 . . ?
N9 C27 C26 123.2(3) . . ?
N9 C27 C28 112.9(3) . . ?
C26 C27 C28 123.9(3) . . ?
N10 C28 C29 107.6(3) . . ?
N10 C28 C27 116.5(3) . . ?
C29 C28 C27 135.9(3) . . ?
N12 C29 C28 104.6(3) . . ?
N12 C29 H29 127.7 . . ?
C28 C29 H29 127.7 . . ?
N12 C30 C31 112.0(3) . . ?
N12 C30 H30A 109.2 . . ?
C31 C30 H30A 109.2 . . ?
N12 C30 H30B 109.2 . . ?
C31 C30 H30B 109.2 . . ?
H30A C30 H30B 107.9 . . ?
C32 C31 C33 119.0(3) . . ?
C32 C31 C30 120.3(3) . . ?
C33 C31 C30 120.6(3) . . ?
C31 C32 C33 120.4(3) . 2_676 ?
C31 C32 H32 119.8 . . ?
C33 C32 H32 119.8 2_676 . ?
C32 C33 C31 120.6(3) 2_676 . ?
C32 C33 H33 119.7 2_676 . ?
C31 C33 H33 119.7 . . ?
F2 B1 F3 109.8(3) . . ?
F2 B1 F4 109.5(4) . . ?
F3 B1 F4 110.2(4) . . ?
F2 B1 F1 110.8(4) . . ?
F3 B1 F1 107.6(4) . . ?
F4 B1 F1 108.9(3) . . ?
F7 P1 F7 180.0 . 2_655 ?
F7 P1 F5 89.29(14) . . ?
F7 P1 F5 90.71(14) 2_655 . ?
F7 P1 F5 90.71(14) . 2_655 ?
F7 P1 F5 89.29(14) 2_655 2_655 ?
F5 P1 F5 180.0 . 2_655 ?
F7 P1 F6 90.61(14) . . ?
F7 P1 F6 89.39(14) 2_655 . ?
F5 P1 F6 89.31(12) . . ?
F5 P1 F6 90.69(12) 2_655 . ?
F7 P1 F6 89.39(14) . 2_655 ?
F7 P1 F6 90.60(14) 2_655 2_655 ?
F5 P1 F6 90.69(12) . 2_655 ?
F5 P1 F6 89.31(12) 2_655 2_655 ?
F6 P1 F6 180.0 . 2_655 ?
F10 P2 F10 179.999(1) . 2_665 ?
F10 P2 F9 88.8(5) . 2_665 ?
F10 P2 F9 91.2(5) 2_665 2_665 ?
F10 P2 F9 91.2(5) . . ?
F10 P2 F9 88.8(5) 2_665 . ?
F9 P2 F9 180.000(1) 2_665 . ?
F10 P2 F8 89.9(2) . 2_665 ?
F10 P2 F8 90.1(2) 2_665 2_665 ?
F9 P2 F8 92.9(2) 2_665 2_665 ?
F9 P2 F8 87.1(2) . 2_665 ?
F10 P2 F8 90.1(2) . . ?
F10 P2 F8 89.9(2) 2_665 . ?
F9 P2 F8 87.1(2) 2_665 . ?
F9 P2 F8 92.9(2) . . ?
F8 P2 F8 179.999(1) 2_665 . ?
C34 N13 C35 120.1(4) . . ?
C34 N13 C36 121.6(5) . . ?
C35 N13 C36 118.0(5) . . ?
O1 C34 N13 126.5(5) . . ?
O1 C34 H34 116.8 . . ?
N13 C34 H34 116.8 . . ?
N13 C35 H35A 109.5 . . ?
N13 C35 H35B 109.5 . . ?
H35A C35 H35B 109.5 . . ?
N13 C35 H35C 109.5 . . ?
H35A C35 H35C 109.5 . . ?
H35B C35 H35C 109.5 . . ?
N13 C36 H36A 109.5 . . ?
N13 C36 H36B 109.5 . . ?
H36A C36 H36B 109.5 . . ?
N13 C36 H36C 109.5 . . ?
H36A C36 H36C 109.5 . . ?
H36B C36 H36C 109.5 . . ?
C37 N14 C38 121.6(5) . . ?
C37 N14 C39 119.7(4) . . ?
C38 N14 C39 118.6(4) . . ?
O2 C37 N14 126.1(5) . . ?
O2 C37 H37 116.9 . . ?
N14 C37 H37 116.9 . . ?
N14 C38 H38A 109.5 . . ?
N14 C38 H38B 109.5 . . ?
H38A C38 H38B 109.5 . . ?
N14 C38 H38C 109.5 . . ?
H38A C38 H38C 109.5 . . ?
H38B C38 H38C 109.5 . . ?
N14 C39 H39A 109.5 . . ?
N14 C39 H39B 109.5 . . ?
H39A C39 H39B 109.5 . . ?
N14 C39 H39C 109.5 . . ?
H39A C39 H39C 109.5 . . ?
H39B C39 H39C 109.5 . . ?
H1W O1W H2W 109(6) . . ?

loop_
_geom_bond_atom_site_label_1
_geom_bond_atom_site_label_2
_geom_bond_distance
_geom_bond_site_symmetry_2
_geom_bond_publ_flag
Cu1 N10 2.010(3) . ?
Cu1 N1 2.036(3) . ?
Cu1 N8 2.068(3) 2_666 ?
Cu1 N9 2.080(3) . ?
Cu1 N2 2.252(3) . ?
Cu1 N7 2.376(3) 2_666 ?
N1 C5 1.346(5) . ?
N1 C1 1.356(5) . ?
N2 N3 1.316(4) . ?
N2 C6 1.361(5) . ?
N3 N4 1.347(4) . ?
N4 C7 1.349(5) . ?
N4 C8 1.480(5) . ?
N5 C16 1.343(5) . ?
N5 N6 1.346(4) . ?
N5 C15 1.470(5) . ?
N6 N7 1.318(4) . ?
N7 C17 1.361(5) . ?
N7 Cu1 2.376(3) 2_666 ?
N8 C22 1.350(5) . ?
N8 C18 1.357(5) . ?
N8 Cu1 2.068(3) 2_666 ?
N9 C23 1.346(5) . ?
N9 C27 1.354(5) . ?
N10 N11 1.313(4) . ?
N10 C28 1.360(5) . ?
N11 N12 1.344(4) . ?
N12 C29 1.350(5) . ?
N12 C30 1.478(4) . ?
C1 C2 1.377(6) . ?
C1 H1 0.9500 . ?
C2 C3 1.381(6) . ?
C2 H2 0.9500 . ?
C3 C4 1.382(6) . ?
C3 H3 0.9500 . ?
C4 C5 1.391(5) . ?
C4 H4 0.9500 . ?
C5 C6 1.462(5) . ?
C6 C7 1.375(5) . ?
C7 H7 0.9500 . ?
C8 C9 1.512(5) . ?
C8 H8A 0.9900 . ?
C8 H8B 0.9900 . ?
C9 C10 1.382(5) . ?
C9 C14 1.386(5) . ?
C10 C11 1.398(6) . ?
C10 H10 0.9500 . ?
C11 C12 1.384(5) . ?
C11 H11 0.9500 . ?
C12 C13 1.396(5) . ?
C12 C15 1.518(5) . ?
C13 C14 1.388(5) . ?
C13 H13 0.9500 . ?
C14 H14 0.9500 . ?
C15 H15A 0.9900 . ?
C15 H15B 0.9900 . ?
C16 C17 1.381(5) . ?
C16 H16 0.9500 . ?
C17 C18 1.470(5) . ?
C18 C19 1.388(5) . ?
C19 C20 1.385(6) . ?
C19 H19 0.9500 . ?
C20 C21 1.382(6) . ?
C20 H20 0.9500 . ?
C21 C22 1.387(6) . ?
C21 H21 0.9500 . ?
C22 H22 0.9500 . ?
C23 C24 1.382(6) . ?
C23 H23 0.9500 . ?
C24 C25 1.384(6) . ?
C24 H24 0.9500 . ?
C25 C26 1.391(6) . ?
C25 H25 0.9500 . ?
C26 C27 1.384(5) . ?
C26 H26 0.9500 . ?
C27 C28 1.470(5) . ?
C28 C29 1.364(5) . ?
C29 H29 0.9500 . ?
C30 C31 1.514(5) . ?
C30 H30A 0.9900 . ?
C30 H30B 0.9900 . ?
C31 C32 1.386(5) . ?
C31 C33 1.391(5) . ?
C32 C33 1.391(5) 2_676 ?
C32 H32 0.9500 . ?
C33 C32 1.391(5) 2_676 ?
C33 H33 0.9500 . ?
B1 F2 1.387(6) . ?
B1 F3 1.390(5) . ?
B1 F4 1.394(5) . ?
B1 F1 1.395(5) . ?
P1 F7 1.584(3) . ?
P1 F7 1.584(3) 2_655 ?
P1 F5 1.588(2) . ?
P1 F5 1.588(2) 2_655 ?
P1 F6 1.595(2) . ?
P1 F6 1.595(2) 2_655 ?
P2 F10 1.509(9) . ?
P2 F10 1.509(9) 2_665 ?
P2 F9 1.523(4) 2_665 ?
P2 F9 1.523(4) . ?
P2 F8 1.581(3) 2_665 ?
P2 F8 1.581(3) . ?
O1 C34 1.229(6) . ?
N13 C34 1.322(7) . ?
N13 C35 1.417(7) . ?
N13 C36 1.445(7) . ?
C34 H34 0.9500 . ?
C35 H35A 0.9800 . ?
C35 H35B 0.9800 . ?
C35 H35C 0.9800 . ?
C36 H36A 0.9800 . ?
C36 H36B 0.9800 . ?
C36 H36C 0.9800 . ?
O2 C37 1.239(6) . ?
N14 C37 1.328(6) . ?
N14 C38 1.445(7) . ?
N14 C39 1.470(7) . ?
C37 H37 0.9500 . ?
C38 H38A 0.9800 . ?
C38 H38B 0.9800 . ?
C38 H38C 0.9800 . ?
C39 H39A 0.9800 . ?
C39 H39B 0.9800 . ?
C39 H39C 0.9800 . ?
O1W H1W 0.85(2) . ?
O1W H2W 0.85(2) . ?

loop_
_geom_hbond_atom_site_label_D
_geom_hbond_atom_site_label_H
_geom_hbond_atom_site_label_A
_geom_hbond_distance_DH
_geom_hbond_distance_HA
_geom_hbond_distance_DA
_geom_hbond_angle_DHA
_geom_hbond_site_symmetry_A
O1W H1W O2 0.85(2) 1.98(2) 2.813(5) 167(6) .
O1W H2W O2 0.85(2) 2.23(3) 3.013(5) 154(5) 2_776

loop_
_geom_torsion_atom_site_label_1
_geom_torsion_atom_site_label_2
_geom_torsion_atom_site_label_3
_geom_torsion_atom_site_label_4
_geom_torsion
_geom_torsion_site_symmetry_1
_geom_torsion_site_symmetry_2
_geom_torsion_site_symmetry_3
_geom_torsion_site_symmetry_4
_geom_torsion_publ_flag
N8 Cu1 N1 C5 93.8(3) 2_666 . . . ?
N9 Cu1 N1 C5 -101.8(3) . . . . ?
N2 Cu1 N1 C5 -3.2(3) . . . . ?
N7 Cu1 N1 C5 170.2(3) 2_666 . . . ?
N8 Cu1 N1 C1 -87.0(3) 2_666 . . . ?
N9 Cu1 N1 C1 77.3(3) . . . . ?
N2 Cu1 N1 C1 175.9(3) . . . . ?
N7 Cu1 N1 C1 -10.7(3) 2_666 . . . ?
N10 Cu1 N2 N3 2.5(4) . . . . ?
N1 Cu1 N2 N3 -171.4(4) . . . . ?
N8 Cu1 N2 N3 93.5(4) 2_666 . . . ?
N9 Cu1 N2 N3 -78.8(4) . . . . ?
N7 Cu1 N2 N3 153.1(5) 2_666 . . . ?
N10 Cu1 N2 C6 176.0(2) . . . . ?
N1 Cu1 N2 C6 2.1(2) . . . . ?
N8 Cu1 N2 C6 -93.0(2) 2_666 . . . ?
N9 Cu1 N2 C6 94.7(2) . . . . ?
N7 Cu1 N2 C6 -33.4(7) 2_666 . . . ?
C6 N2 N3 N4 -0.4(4) . . . . ?
Cu1 N2 N3 N4 173.0(3) . . . . ?
N2 N3 N4 C7 0.5(4) . . . . ?
N2 N3 N4 C8 176.7(3) . . . . ?
C16 N5 N6 N7 0.6(4) . . . . ?
C15 N5 N6 N7 174.7(3) . . . . ?
N5 N6 N7 C17 -0.9(4) . . . . ?
N5 N6 N7 Cu1 -140.1(3) . . . 2_666 ?
N10 Cu1 N9 C23 -175.2(3) . . . . ?
N1 Cu1 N9 C23 7.9(3) . . . . ?
N8 Cu1 N9 C23 133.1(4) 2_666 . . . ?
N2 Cu1 N9 C23 -70.7(3) . . . . ?
N7 Cu1 N9 C23 100.4(3) 2_666 . . . ?
N10 Cu1 N9 C27 13.9(2) . . . . ?
N1 Cu1 N9 C27 -163.0(2) . . . . ?
N8 Cu1 N9 C27 -37.8(5) 2_666 . . . ?
N2 Cu1 N9 C27 118.5(2) . . . . ?
N7 Cu1 N9 C27 -70.5(2) 2_666 . . . ?
N8 Cu1 N10 N11 -9.8(3) 2_666 . . . ?
N9 Cu1 N10 N11 -174.9(3) . . . . ?
N2 Cu1 N10 N11 88.4(3) . . . . ?
N7 Cu1 N10 N11 -86.0(3) 2_666 . . . ?
N8 Cu1 N10 C28 149.6(2) 2_666 . . . ?
N9 Cu1 N10 C28 -15.5(2) . . . . ?
N2 Cu1 N10 C28 -112.2(2) . . . . ?
N7 Cu1 N10 C28 73.4(2) 2_666 . . . ?
C28 N10 N11 N12 0.0(3) . . . . ?
Cu1 N10 N11 N12 160.0(2) . . . . ?
N10 N11 N12 C29 -0.3(4) . . . . ?
N10 N11 N12 C30 -178.0(3) . . . . ?
C5 N1 C1 C2 -1.1(6) . . . . ?
Cu1 N1 C1 C2 179.8(3) . . . . ?
N1 C1 C2 C3 -1.0(7) . . . . ?
C1 C2 C3 C4 1.9(7) . . . . ?
C2 C3 C4 C5 -0.8(7) . . . . ?
C1 N1 C5 C4 2.2(6) . . . . ?
Cu1 N1 C5 C4 -178.6(3) . . . . ?
C1 N1 C5 C6 -175.5(4) . . . . ?
Cu1 N1 C5 C6 3.7(4) . . . . ?
C3 C4 C5 N1 -1.3(6) . . . . ?
C3 C4 C5 C6 176.2(4) . . . . ?
N3 N2 C6 C7 0.3(4) . . . . ?
Cu1 N2 C6 C7 -175.5(2) . . . . ?
N3 N2 C6 C5 174.7(3) . . . . ?
Cu1 N2 C6 C5 -1.0(4) . . . . ?
N1 C5 C6 N2 -1.5(5) . . . . ?
C4 C5 C6 N2 -179.2(4) . . . . ?
N1 C5 C6 C7 171.3(4) . . . . ?
C4 C5 C6 C7 -6.3(7) . . . . ?
N3 N4 C7 C6 -0.3(4) . . . . ?
C8 N4 C7 C6 -176.4(3) . . . . ?
N2 C6 C7 N4 0.0(4) . . . . ?
C5 C6 C7 N4 -173.5(4) . . . . ?
N3 N4 C8 C9 43.3(5) . . . . ?
C7 N4 C8 C9 -141.0(4) . . . . ?
N4 C8 C9 C10 95.3(4) . . . . ?
N4 C8 C9 C14 -87.9(4) . . . . ?
C14 C9 C10 C11 -0.1(5) . . . . ?
C8 C9 C10 C11 176.7(3) . . . . ?
C9 C10 C11 C12 0.0(6) . . . . ?
C10 C11 C12 C13 0.7(5) . . . . ?
C10 C11 C12 C15 178.1(3) . . . . ?
C11 C12 C13 C14 -1.2(5) . . . . ?
C15 C12 C13 C14 -178.6(3) . . . . ?
C10 C9 C14 C13 -0.5(5) . . . . ?
C8 C9 C14 C13 -177.3(3) . . . . ?
C12 C13 C14 C9 1.1(6) . . . . ?
C16 N5 C15 C12 101.1(4) . . . . ?
N6 N5 C15 C12 -71.8(4) . . . . ?
C11 C12 C15 N5 -92.4(4) . . . . ?
C13 C12 C15 N5 85.0(4) . . . . ?
N6 N5 C16 C17 -0.1(4) . . . . ?
C15 N5 C16 C17 -173.4(3) . . . . ?
N6 N7 C17 C16 0.8(4) . . . . ?
Cu1 N7 C17 C16 152.9(2) 2_666 . . . ?
N6 N7 C17 C18 -176.1(3) . . . . ?
Cu1 N7 C17 C18 -24.0(4) 2_666 . . . ?
N5 C16 C17 N7 -0.4(4) . . . . ?
N5 C16 C17 C18 175.9(4) . . . . ?
C22 N8 C18 C19 -1.5(5) . . . . ?
Cu1 N8 C18 C19 -172.2(3) 2_666 . . . ?
C22 N8 C18 C17 176.9(3) . . . . ?
Cu1 N8 C18 C17 6.2(4) 2_666 . . . ?
N7 C17 C18 N8 14.9(5) . . . . ?
C16 C17 C18 N8 -161.1(4) . . . . ?
N7 C17 C18 C19 -166.7(3) . . . . ?
C16 C17 C18 C19 17.3(6) . . . . ?
N8 C18 C19 C20 2.3(5) . . . . ?
C17 C18 C19 C20 -176.0(3) . . . . ?
C18 C19 C20 C21 -1.8(6) . . . . ?
C19 C20 C21 C22 0.7(6) . . . . ?
C18 N8 C22 C21 0.3(5) . . . . ?
Cu1 N8 C22 C21 170.5(3) 2_666 . . . ?
C20 C21 C22 N8 0.1(6) . . . . ?
C27 N9 C23 C24 1.3(5) . . . . ?
Cu1 N9 C23 C24 -169.3(3) . . . . ?
N9 C23 C24 C25 0.1(5) . . . . ?
C23 C24 C25 C26 -1.5(5) . . . . ?
C24 C25 C26 C27 1.4(5) . . . . ?
C23 N9 C27 C26 -1.3(5) . . . . ?
Cu1 N9 C27 C26 170.5(3) . . . . ?
C23 N9 C27 C28 178.4(3) . . . . ?
Cu1 N9 C27 C28 -9.8(3) . . . . ?
C25 C26 C27 N9 0.0(5) . . . . ?
C25 C26 C27 C28 -179.7(3) . . . . ?
N11 N10 C28 C29 0.3(4) . . . . ?
Cu1 N10 C28 C29 -163.7(2) . . . . ?
N11 N10 C28 C27 179.3(3) . . . . ?
Cu1 N10 C28 C27 15.3(4) . . . . ?
N9 C27 C28 N10 -3.4(4) . . . . ?
C26 C27 C28 N10 176.4(3) . . . . ?
N9 C27 C28 C29 175.2(4) . . . . ?
C26 C27 C28 C29 -5.0(6) . . . . ?
N11 N12 C29 C28 0.5(4) . . . . ?
C30 N12 C29 C28 178.0(3) . . . . ?
N10 C28 C29 N12 -0.5(4) . . . . ?
C27 C28 C29 N12 -179.2(4) . . . . ?
N11 N12 C30 C31 79.3(4) . . . . ?
C29 N12 C30 C31 -98.0(4) . . . . ?
N12 C30 C31 C32 116.0(4) . . . . ?
N12 C30 C31 C33 -65.2(4) . . . . ?
C33 C31 C32 C33 -0.3(6) . . . 2_676 ?
C30 C31 C32 C33 178.5(3) . . . 2_676 ?
C32 C31 C33 C32 0.3(6) . . . 2_676 ?
C30 C31 C33 C32 -178.5(3) . . . 2_676 ?
C35 N13 C34 O1 -4.4(8) . . . . ?
C36 N13 C34 O1 -177.6(5) . . . . ?
C38 N14 C37 O2 1.2(9) . . . . ?
C39 N14 C37 O2 -175.4(5) . . . . ?
